data_1573402
loop_
_publ_author_name
'Tian, Kui'
'Jin, Zhuan'
'Liu, Xin-Lian'
'He, Lin'
'Liu, Hong-Fu'
'Yu, Pinke'
'Chang, Xin'
'Dong, Xiu-Qin'
'Wang, Chun-Jiang'

_publ_section_title
;
 Stereodivergent Assembly of \d-Valerolactones with an Azaarene-Containing
 Quaternary Stereocenter Enabled by Cu/Ru Relay Catalysis
;
_journal_name_full 'Chemical Science'
_journal_paper_doi 10.1039/D4SC05852F
_journal_year 2024
_chemical_absolute_configuration ad
_chemical_formula_moiety 'C17 H16 F N O2'
_chemical_formula_sum 'C17 H16 F N O2'
_chemical_formula_weight 285.31
_space_group_crystal_system monoclinic
_space_group_IT_number 4
_space_group_name_Hall 'P 2yb'
_space_group_name_H-M_alt 'P 1 21 1'
_atom_sites_solution_hydrogens geom
_atom_sites_solution_primary dual
_audit_creation_date 2024-7-22
_audit_creation_method
;
Olex2 1.5-ac5-024
(compiled 2022.04.12 svn.rca3783a0 for Rigaku Oxford Diffraction, GUI svn.r6498)
;
_audit_update_record
;
2024-08-02 deposited with the CCDC.	2024-12-03 downloaded from the CCDC.
;
_cell_angle_alpha 90
_cell_angle_beta 100.190(2)
_cell_angle_gamma 90
_cell_formula_units_Z 2
_cell_length_a 6.47670(10)
_cell_length_b 15.7755(3)
_cell_length_c 7.4250(2)
_cell_measurement_reflns_used 6257
_cell_measurement_temperature 300.20(10)
_cell_measurement_theta_max 73.0390
_cell_measurement_theta_min 5.5870
_cell_volume 746.67(3)
_computing_cell_refinement 'CrysAlisPro 1.171.43.98a (Rigaku OD, 2023)'
_computing_data_collection 'CrysAlisPro 1.171.43.98a (Rigaku OD, 2023)'
_computing_data_reduction 'CrysAlisPro 1.171.43.98a (Rigaku OD, 2023)'
_computing_molecular_graphics 'Olex2 1.5-ac5-024 (Dolomanov et al., 2009)'
_computing_publication_material 'Olex2 1.5-ac5-024 (Dolomanov et al., 2009)'
_computing_structure_refinement 'SHELXL 2018/3 (Sheldrick, 2015)'
_computing_structure_solution 'SHELXT 2018/2 (Sheldrick, 2018)'
_diffrn_ambient_environment air
_diffrn_ambient_temperature 300.20(10)
_diffrn_detector 'Hybrid Pixel Array Detector'
_diffrn_detector_area_resol_mean 10.0000
_diffrn_detector_type 'HyPix-Arc 150'
_diffrn_measured_fraction_theta_full 1.000
_diffrn_measured_fraction_theta_max 0.962
_diffrn_measurement_details
;
List of Runs (angles in degrees, time in seconds):

  # Type    Start    End  Width  t~exp~   \w     \q     \k     \f   Frames
#--------------------------------------------------------------------------
  1  \w     26.00  74.00   0.50    0.20    --   64.58-125.00 -90.00   96
  2  \w     26.00  51.00   0.50    0.20    --   64.58-125.00 -60.00   50
  3  \w     26.00  52.00   0.50    0.20    --   64.58-125.00   0.00   52
  4  \w     28.00  75.00   0.50    0.20    --   64.58-125.00  60.00   94
  5  \w     32.00  63.00   0.50    0.20    --   69.43-125.00  90.00   62
  6  \w     36.00  61.00   0.50    0.20    --   69.43-125.00  60.00   50
  7  \w     65.00 108.00   0.50    0.20    --   69.43  15.00-150.00   86
  8  \w     77.00 102.00   0.50    0.20    --   64.58  15.00-120.00   50
  9  \w     71.00  97.00   0.50    0.20    --   64.58  15.00 -90.00   52
 10  \w     58.00  97.00   0.50    0.20    --   64.58  15.00  90.00   78
 11  \w   -102.00 -38.00   0.50    0.20    --  -76.00 140.00 -78.17  128
 12  \w   -104.00 -70.00   0.50    0.20    --  -77.72 139.00-103.07   68
 13  \w    -97.00 -71.00   0.50    0.20    --  -77.72 128.00 -37.54   52
 14  \w    -90.00 -36.00   0.50    0.20    --  -72.91 125.00-120.00  108
 15  \w    -81.00 -38.00   0.50    0.20    --  -72.91 125.00 -30.00   86
 16  \w    -55.00 -28.00   0.50    0.20    --  -66.36 125.00 -90.00   54
 17  \w    -57.00 -31.00   0.50    0.20    --  -66.36 125.00   0.00   52
 18  \w    -89.00 -34.00   0.50    0.20    --  -72.91 125.00  30.00  110
 19  \w    -55.00 -29.00   0.50    0.20    --  -66.36 125.00 150.00   52
 20  \w    -79.00 -54.00   0.50    0.20    --  -78.57 125.00 150.00   50
 21  \w    -72.00 -39.00   0.50    0.20    --  -72.91 125.00 120.00   66
 22  \w    -94.00 -69.00   0.50    0.20    --  -78.57 125.00  30.00   50
 23  \w    -95.00 -69.00   0.50    0.20    --  -78.57 125.00   0.00   52
 24  \w    -59.00 -29.00   0.50    0.20    --  -66.36 125.00-150.00   60
 25  \w    -95.00 -66.00   0.50    0.20    --  -78.57 125.00-120.00   58
 26  \w    -95.00 -69.00   0.50    0.20    --  -52.00 -22.00 -71.63   52
 27  \w    -92.00 -67.00   0.50    0.20    --  -52.00 -20.00 -61.07   50
 28  \w   -108.00 -83.00   0.50    0.20    --  -66.36 -15.00-120.00   50
 29  \w   -113.00 -70.00   0.50    0.20    --  -72.91 -15.00-150.00   86
 30  \w   -105.00 -77.00   0.50    0.20    --  -68.00 -18.00 -64.20   56
 31  \w   -113.00 -88.00   0.50    0.20    --  -72.91 -15.00 -90.00   50
 32  \w   -102.00 -77.00   0.50    0.20    --  -72.91 -15.00-120.00   50
 33  \w   -102.00 -66.00   0.50    0.20    --  -66.36 -15.00 -30.00   72
 34  \w   -107.00 -67.00   0.50    0.20    --  -72.91 -15.00   0.00   80
 35  \w   -120.00 -95.00   0.50    0.20    --  -78.57 -15.00 -60.00   50
 36  \w   -116.00 -85.00   0.50    0.20    --  -78.57 -15.00 -30.00   62
 37  \w   -107.00 -61.00   0.50    0.20    --  -66.36 -15.00  60.00   92
 38  \w   -107.00 -79.00   0.50    0.20    --  -78.57 -15.00  90.00   56
 39  \w   -113.00 -76.00   0.50    0.20    --  -72.91 -15.00 120.00   74
 40  \w   -104.00 -71.00   0.50    0.20    --  -66.36 -15.00 150.00   66
 41  \w   -102.00 -77.00   0.50    0.20    --  -78.57 -15.00 120.00   50
 42  \w   -105.00 -80.00   0.50    0.20    --  -78.57 -15.00  30.00   50
 43  \w   -119.00 -77.00   0.50    0.20    --  -78.57 -15.00-180.00   84
;
_diffrn_measurement_device 'four-circle diffractometer'
_diffrn_measurement_device_type 'ROD, Synergy Custom system, HyPix-Arc 150'
_diffrn_measurement_method '\w scans'
_diffrn_orient_matrix_type 'CrysAlisPro convention (1999,Acta A55,543-557)'
_diffrn_orient_matrix_UB_11 0.0092512000
_diffrn_orient_matrix_UB_12 -0.0878539000
_diffrn_orient_matrix_UB_13 0.0915732000
_diffrn_orient_matrix_UB_21 0.2393903000
_diffrn_orient_matrix_UB_22 0.0089662000
_diffrn_orient_matrix_UB_23 0.0582142000
_diffrn_orient_matrix_UB_31 -0.0319451000
_diffrn_orient_matrix_UB_32 0.0416562000
_diffrn_orient_matrix_UB_33 0.1807492000
_diffrn_radiation_monochromator mirror
_diffrn_radiation_probe x-ray
_diffrn_radiation_type 'Cu K\a'
_diffrn_radiation_wavelength 1.54184
_diffrn_reflns_av_R_equivalents 0.0144
_diffrn_reflns_av_unetI/netI 0.0125
_diffrn_reflns_Laue_measured_fraction_full 1.000
_diffrn_reflns_Laue_measured_fraction_max 0.962
_diffrn_reflns_limit_h_max 7
_diffrn_reflns_limit_h_min -7
_diffrn_reflns_limit_k_max 19
_diffrn_reflns_limit_k_min -19
_diffrn_reflns_limit_l_max 9
_diffrn_reflns_limit_l_min -7
_diffrn_reflns_number 9329
_diffrn_reflns_point_group_measured_fraction_full 0.987
_diffrn_reflns_point_group_measured_fraction_max 0.927
_diffrn_reflns_theta_full 67.684
_diffrn_reflns_theta_max 74.689
_diffrn_reflns_theta_min 5.609
_diffrn_source 'Rotating-anode X-ray tube'
_diffrn_source_type 'Rigaku (Cu) X-ray Source'
_exptl_absorpt_coefficient_mu 0.755
_exptl_absorpt_correction_T_max 1.00000
_exptl_absorpt_correction_T_min 0.79138
_exptl_absorpt_correction_type multi-scan
_exptl_absorpt_process_details
;
CrysAlisPro 1.171.43.98a (Rigaku Oxford Diffraction, 2023)
Empirical absorption correction using spherical harmonics,
implemented in SCALE3 ABSPACK scaling algorithm.
;
_exptl_crystal_colour 'clear light colourless'
_exptl_crystal_colour_lustre clear
_exptl_crystal_colour_modifier light
_exptl_crystal_colour_primary colourless
_exptl_crystal_density_diffrn 1.269
_exptl_crystal_description block
_exptl_crystal_F_000 300
_exptl_crystal_size_max 0.6
_exptl_crystal_size_mid 0.3
_exptl_crystal_size_min 0.3
_refine_diff_density_max 0.163
_refine_diff_density_min -0.141
_refine_diff_density_rms 0.032
_refine_ls_abs_structure_details
;
 Flack x determined using 1191 quotients [(I+)-(I-)]/[(I+)+(I-)]
 (Parsons, Flack and Wagner, Acta Cryst. B69 (2013) 249-259).
;
_refine_ls_abs_structure_Flack 0.07(6)
_refine_ls_extinction_coef 0.0104(18)
_refine_ls_extinction_expression Fc^*^=kFc[1+0.001xFc^2^\l^3^/sin(2\q)]^-1/4^
_refine_ls_extinction_method 'SHELXL-2018/3 (Sheldrick 2018)'
_refine_ls_goodness_of_fit_ref 1.068
_refine_ls_hydrogen_treatment constr
_refine_ls_matrix_type full
_refine_ls_number_parameters 192
_refine_ls_number_reflns 2845
_refine_ls_number_restraints 1
_refine_ls_restrained_S_all 1.068
_refine_ls_R_factor_all 0.0350
_refine_ls_R_factor_gt 0.0336
_refine_ls_shift/su_max 0.000
_refine_ls_shift/su_mean 0.000
_refine_ls_structure_factor_coef Fsqd
_refine_ls_weighting_details 'w=1/[\s^2^(Fo^2^)+(0.0590P)^2^+0.0244P] where P=(Fo^2^+2Fc^2^)/3'
_refine_ls_weighting_scheme calc
_refine_ls_wR_factor_gt 0.0930
_refine_ls_wR_factor_ref 0.0945
_reflns_Friedel_coverage 0.856
_reflns_Friedel_fraction_full 0.974
_reflns_Friedel_fraction_max 0.889
_reflns_number_gt 2694
_reflns_number_total 2845
_reflns_threshold_expression 'I > 2\s(I)'
_cod_data_source_file d4sc05852f2.cif
_cod_data_source_block TK-lactone
_cod_database_code 1573402
_shelx_shelxl_version_number 2018/3
_chemical_oxdiff_formula 'C H O N F'
_shelx_space_group_comment
;
The symmetry employed for this shelxl refinement is uniquely defined
by the following loop, which should always be used as a source of
symmetry information in preference to the above space-group names.
They are only intended as comments.
;
_shelx_estimated_absorpt_t_max 0.805
_shelx_estimated_absorpt_t_min 0.660
_olex2_refinement_description
;
1. Fixed Uiso
 At 1.2 times of:
  All C(H) groups, All C(H,H) groups
 At 1.5 times of:
  All C(H,H,H) groups
2.a Ternary CH refined with riding coordinates:
 C00E(H00E)
2.b Secondary CH2 refined with riding coordinates:
 C00A(H00A,H00B), C00H(H00H,H00I)
2.c Aromatic/amide H refined with riding coordinates:
 C009(H009), C00C(H00C), C00D(H00D), C00F(H00F), C00G(H00G), C00I(H00J),
 C00J(H00K), C00L(H00O)
2.d Idealised Me refined as rotating group:
 C00K(H00L,H00M,H00N)
;
_olex2_submission_special_instructions 'No special instructions were received'
_oxdiff_exptl_absorpt_empirical_details
;
Empirical correction (ABSPACK) includes:
- Absorption correction using spherical harmonics
- Frame scaling
;
_oxdiff_exptl_absorpt_empirical_full_max 1.422
_oxdiff_exptl_absorpt_empirical_full_min 0.720

loop_
_space_group_symop_operation_xyz
'x, y, z'
'-x, y+1/2, -z'

loop_
_atom_site_label
_atom_site_type_symbol
_atom_site_fract_x
_atom_site_fract_y
_atom_site_fract_z
_atom_site_U_iso_or_equiv
_atom_site_adp_type
_atom_site_occupancy
_atom_site_site_symmetry_order
_atom_site_calc_flag
_atom_site_refinement_flags_posn
_atom_site_refinement_flags_adp
_atom_site_refinement_flags_occupancy
_atom_site_disorder_assembly
_atom_site_disorder_group
O1 O 0.1232(2) 0.48276(11) 0.4059(2) 0.0741(4) Uani 1 1 d . . . . .
O2 O 0.1201(3) 0.59146(11) 0.2275(2) 0.0841(5) Uani 1 1 d . . . . .
F1 F -0.2088(5) 0.34349(17) 1.0793(3) 0.1395(9) Uani 1 1 d . . . . .
C004 C 0.2246(3) 0.54083(15) 0.3247(3) 0.0687(5) Uani 1 1 d . . . . .
N1 N 0.3911(3) 0.63550(16) 0.6005(3) 0.0885(6) Uani 1 1 d . . . . .
C006 C 0.1020(3) 0.38900(13) 0.6538(3) 0.0697(5) Uani 1 1 d . . . . .
C007 C 0.5370(3) 0.60162(13) 0.5187(3) 0.0645(5) Uani 1 1 d . . . . .
C008 C 0.4651(3) 0.54209(17) 0.3583(3) 0.0726(5) Uani 1 1 d . . . . .
C009 C 0.7479(3) 0.61905(17) 0.5758(4) 0.0826(6) Uani 1 1 d . . . . .
H009 H 0.848162 0.595343 0.515414 0.099 Uiso 1 1 calc R U . . .
C00A C 0.4540(4) 0.41564(17) 0.5571(4) 0.0857(7) Uani 1 1 d . . . . .
H00A H 0.484616 0.452262 0.663453 0.103 Uiso 1 1 calc R U . . .
H00B H 0.515067 0.360460 0.590497 0.103 Uiso 1 1 calc R U . . .
C00B C -0.1056(5) 0.35824(19) 0.9377(4) 0.0918(7) Uani 1 1 d . . . . .
C00C C 0.4538(5) 0.6881(2) 0.7409(4) 0.1040(10) Uani 1 1 d . . . . .
H00C H 0.351494 0.712923 0.797255 0.125 Uiso 1 1 calc R U . . .
C00D C -0.0255(5) 0.43699(18) 0.9225(3) 0.0868(7) Uani 1 1 d . . . . .
H00D H -0.041694 0.479472 1.005714 0.104 Uiso 1 1 calc R U . . .
C00E C 0.2183(4) 0.40694(15) 0.4991(3) 0.0745(5) Uani 1 1 d . . . . .
H00E H 0.192118 0.359585 0.412609 0.089 Uiso 1 1 calc R U . . .
C00F C 0.0809(4) 0.45221(15) 0.7795(3) 0.0769(6) Uani 1 1 d . . . . .
H00F H 0.138954 0.505393 0.767517 0.092 Uiso 1 1 calc R U . . .
C00G C 0.0176(5) 0.31038(14) 0.6767(4) 0.0833(6) Uani 1 1 d . . . . .
H00G H 0.030915 0.267336 0.593978 0.100 Uiso 1 1 calc R U . . .
C00H C 0.5491(4) 0.45228(18) 0.4037(4) 0.0884(7) Uani 1 1 d . . . . .
H00H H 0.514986 0.416548 0.296277 0.106 Uiso 1 1 calc R U . . .
H00I H 0.700533 0.454016 0.439142 0.106 Uiso 1 1 calc R U . . .
C00I C -0.0866(5) 0.29422(18) 0.8206(5) 0.0951(8) Uani 1 1 d . . . . .
H00J H -0.141881 0.240871 0.836253 0.114 Uiso 1 1 calc R U . . .
C00J C 0.6576(5) 0.7076(2) 0.8064(4) 0.0964(8) Uani 1 1 d . . . . .
H00K H 0.693981 0.744260 0.905051 0.116 Uiso 1 1 calc R U . . .
C00K C 0.5376(5) 0.5762(3) 0.1860(4) 0.1016(9) Uani 1 1 d . . . . .
H00L H 0.482363 0.541029 0.083295 0.152 Uiso 1 1 calc R U . . .
H00M H 0.688056 0.575800 0.204118 0.152 Uiso 1 1 calc R U . . .
H00N H 0.487611 0.633176 0.163019 0.152 Uiso 1 1 calc R U . . .
C00L C 0.8067(4) 0.6717(2) 0.7224(4) 0.0953(8) Uani 1 1 d . . . . .
H00O H 0.947935 0.682922 0.764577 0.114 Uiso 1 1 calc R U . . .

loop_
_atom_site_aniso_label
_atom_site_aniso_U_11
_atom_site_aniso_U_22
_atom_site_aniso_U_33
_atom_site_aniso_U_23
_atom_site_aniso_U_13
_atom_site_aniso_U_12
O1 0.0562(7) 0.0865(9) 0.0787(8) 0.0068(7) 0.0093(6) 0.0069(7)
O2 0.0684(8) 0.0837(10) 0.0959(11) 0.0083(9) 0.0023(8) 0.0059(8)
F1 0.179(2) 0.1340(16) 0.1218(14) 0.0219(13) 0.0716(15) -0.0106(16)
C004 0.0587(10) 0.0790(12) 0.0689(10) -0.0104(10) 0.0121(8) 0.0057(9)
N1 0.0617(10) 0.1124(16) 0.0949(13) -0.0319(12) 0.0236(9) -0.0051(10)
C006 0.0662(11) 0.0627(10) 0.0761(12) -0.0018(9) 0.0010(9) 0.0054(8)
C007 0.0544(9) 0.0719(11) 0.0699(10) 0.0050(9) 0.0183(8) 0.0018(8)
C008 0.0570(10) 0.0894(14) 0.0741(11) -0.0081(11) 0.0188(9) 0.0071(10)
C009 0.0591(11) 0.0898(15) 0.1010(16) -0.0009(13) 0.0200(11) -0.0038(11)
C00A 0.0645(12) 0.0759(13) 0.1142(19) 0.0021(13) 0.0085(12) 0.0200(10)
C00B 0.105(2) 0.0859(16) 0.0856(15) 0.0154(13) 0.0185(14) 0.0011(14)
C00C 0.0847(16) 0.129(2) 0.1040(18) -0.0455(18) 0.0326(14) -0.0143(16)
C00D 0.0999(17) 0.0874(16) 0.0721(12) -0.0060(11) 0.0123(12) -0.0022(13)
C00E 0.0674(12) 0.0676(12) 0.0869(13) -0.0096(10) 0.0096(10) 0.0072(9)
C00F 0.0854(14) 0.0685(11) 0.0744(12) -0.0048(10) 0.0079(11) -0.0057(10)
C00G 0.0872(15) 0.0608(12) 0.0991(15) -0.0051(11) 0.0094(13) 0.0061(10)
C00H 0.0617(11) 0.0886(15) 0.117(2) -0.0216(15) 0.0213(12) 0.0149(11)
C00I 0.1010(19) 0.0684(13) 0.117(2) 0.0176(14) 0.0220(16) -0.0009(13)
C00J 0.1005(19) 0.1024(19) 0.0862(16) -0.0167(14) 0.0159(14) -0.0280(15)
C00K 0.0858(15) 0.148(3) 0.0775(14) -0.0051(17) 0.0327(12) 0.0049(18)
C00L 0.0693(13) 0.0995(18) 0.1134(19) -0.0052(16) 0.0062(13) -0.0208(13)

loop_
_atom_type_symbol
_atom_type_description
_atom_type_scat_dispersion_real
_atom_type_scat_dispersion_imag
_atom_type_scat_source
C C 0.0181 0.0091 'International Tables Vol C Tables 4.2.6.8 and 6.1.1.4'
H H 0.0000 0.0000 'International Tables Vol C Tables 4.2.6.8 and 6.1.1.4'
F F 0.0727 0.0534 'International Tables Vol C Tables 4.2.6.8 and 6.1.1.4'
N N 0.0311 0.0180 'International Tables Vol C Tables 4.2.6.8 and 6.1.1.4'
O O 0.0492 0.0322 'International Tables Vol C Tables 4.2.6.8 and 6.1.1.4'

loop_
_geom_angle_atom_site_label_1
_geom_angle_atom_site_label_2
_geom_angle_atom_site_label_3
_geom_angle
_geom_angle_site_symmetry_1
_geom_angle_site_symmetry_3
_geom_angle_publ_flag
C004 O1 C00E 125.19(16) . . ?
O1 C004 C008 120.23(19) . . ?
O2 C004 O1 117.28(18) . . ?
O2 C004 C008 122.5(2) . . ?
C007 N1 C00C 117.7(2) . . ?
C00F C006 C00E 119.9(2) . . ?
C00G C006 C00E 121.7(2) . . ?
C00G C006 C00F 118.3(2) . . ?
N1 C007 C008 117.61(18) . . ?
N1 C007 C009 121.7(2) . . ?
C009 C007 C008 120.7(2) . . ?
C004 C008 C00H 109.5(2) . . ?
C004 C008 C00K 108.68(19) . . ?
C007 C008 C004 107.24(17) . . ?
C007 C008 C00H 110.50(19) . . ?
C007 C008 C00K 109.8(2) . . ?
C00H C008 C00K 111.0(2) . . ?
C007 C009 H009 120.5 . . ?
C00L C009 C007 119.0(2) . . ?
C00L C009 H009 120.5 . . ?
H00A C00A H00B 108.1 . . ?
C00E C00A H00A 109.6 . . ?
C00E C00A H00B 109.6 . . ?
C00H C00A H00A 109.6 . . ?
C00H C00A H00B 109.6 . . ?
C00H C00A C00E 110.2(2) . . ?
C00D C00B F1 117.8(3) . . ?
C00I C00B F1 118.8(3) . . ?
C00I C00B C00D 123.4(3) . . ?
N1 C00C H00C 117.9 . . ?
N1 C00C C00J 124.1(3) . . ?
C00J C00C H00C 117.9 . . ?
C00B C00D H00D 120.9 . . ?
C00B C00D C00F 118.1(2) . . ?
C00F C00D H00D 120.9 . . ?
O1 C00E C006 106.77(16) . . ?
O1 C00E C00A 112.28(19) . . ?
O1 C00E H00E 107.7 . . ?
C006 C00E C00A 114.4(2) . . ?
C006 C00E H00E 107.7 . . ?
C00A C00E H00E 107.7 . . ?
C006 C00F H00F 119.6 . . ?
C00D C00F C006 120.8(2) . . ?
C00D C00F H00F 119.6 . . ?
C006 C00G H00G 119.3 . . ?
C006 C00G C00I 121.3(2) . . ?
C00I C00G H00G 119.3 . . ?
C008 C00H H00H 109.6 . . ?
C008 C00H H00I 109.6 . . ?
C00A C00H C008 110.19(18) . . ?
C00A C00H H00H 109.6 . . ?
C00A C00H H00I 109.6 . . ?
H00H C00H H00I 108.1 . . ?
C00B C00I C00G 118.1(3) . . ?
C00B C00I H00J 121.0 . . ?
C00G C00I H00J 121.0 . . ?
C00C C00J H00K 121.2 . . ?
C00C C00J C00L 117.7(3) . . ?
C00L C00J H00K 121.2 . . ?
C008 C00K H00L 109.5 . . ?
C008 C00K H00M 109.5 . . ?
C008 C00K H00N 109.5 . . ?
H00L C00K H00M 109.5 . . ?
H00L C00K H00N 109.5 . . ?
H00M C00K H00N 109.5 . . ?
C009 C00L H00O 120.1 . . ?
C00J C00L C009 119.8(2) . . ?
C00J C00L H00O 120.1 . . ?

loop_
_geom_bond_atom_site_label_1
_geom_bond_atom_site_label_2
_geom_bond_distance
_geom_bond_site_symmetry_2
_geom_bond_publ_flag
O1 C004 1.332(3) . ?
O1 C00E 1.462(3) . ?
O2 C004 1.202(3) . ?
F1 C00B 1.362(3) . ?
C004 C008 1.533(3) . ?
N1 C007 1.323(3) . ?
N1 C00C 1.339(4) . ?
C006 C00E 1.508(3) . ?
C006 C00F 1.389(3) . ?
C006 C00G 1.378(3) . ?
C007 C008 1.523(3) . ?
C007 C009 1.385(3) . ?
C008 C00H 1.534(4) . ?
C008 C00K 1.536(4) . ?
C009 H009 0.9300 . ?
C009 C00L 1.369(4) . ?
C00A H00A 0.9700 . ?
C00A H00B 0.9700 . ?
C00A C00E 1.517(3) . ?
C00A C00H 1.503(4) . ?
C00B C00D 1.359(4) . ?
C00B C00I 1.352(5) . ?
C00C H00C 0.9300 . ?
C00C C00J 1.358(4) . ?
C00D H00D 0.9300 . ?
C00D C00F 1.385(3) . ?
C00E H00E 0.9800 . ?
C00F H00F 0.9300 . ?
C00G H00G 0.9300 . ?
C00G C00I 1.384(4) . ?
C00H H00H 0.9700 . ?
C00H H00I 0.9700 . ?
C00I H00J 0.9300 . ?
C00J H00K 0.9300 . ?
C00J C00L 1.362(4) . ?
C00K H00L 0.9600 . ?
C00K H00M 0.9600 . ?
C00K H00N 0.9600 . ?
C00L H00O 0.9300 . ?

loop_
_geom_torsion_atom_site_label_1
_geom_torsion_atom_site_label_2
_geom_torsion_atom_site_label_3
_geom_torsion_atom_site_label_4
_geom_torsion
_geom_torsion_site_symmetry_1
_geom_torsion_site_symmetry_2
_geom_torsion_site_symmetry_3
_geom_torsion_site_symmetry_4
_geom_torsion_publ_flag
O1 C004 C008 C007 -91.9(2) . . . . ?
O1 C004 C008 C00H 28.0(3) . . . . ?
O1 C004 C008 C00K 149.4(2) . . . . ?
O2 C004 C008 C007 87.3(2) . . . . ?
O2 C004 C008 C00H -152.7(2) . . . . ?
O2 C004 C008 C00K -31.3(3) . . . . ?
F1 C00B C00D C00F 179.6(3) . . . . ?
F1 C00B C00I C00G 179.6(3) . . . . ?
C004 O1 C00E C006 147.57(19) . . . . ?
C004 O1 C00E C00A 21.4(3) . . . . ?
C004 C008 C00H C00A -52.6(3) . . . . ?
N1 C007 C008 C004 3.3(3) . . . . ?
N1 C007 C008 C00H -116.0(2) . . . . ?
N1 C007 C008 C00K 121.2(2) . . . . ?
N1 C007 C009 C00L 1.0(4) . . . . ?
N1 C00C C00J C00L 0.5(5) . . . . ?
C006 C00G C00I C00B 0.7(4) . . . . ?
C007 N1 C00C C00J -1.2(5) . . . . ?
C007 C008 C00H C00A 65.3(2) . . . . ?
C007 C009 C00L C00J -1.7(4) . . . . ?
C008 C007 C009 C00L -178.9(2) . . . . ?
C009 C007 C008 C004 -176.8(2) . . . . ?
C009 C007 C008 C00H 63.9(3) . . . . ?
C009 C007 C008 C00K -58.9(3) . . . . ?
C00B C00D C00F C006 1.0(4) . . . . ?
C00C N1 C007 C008 -179.7(3) . . . . ?
C00C N1 C007 C009 0.4(4) . . . . ?
C00C C00J C00L C009 1.0(5) . . . . ?
C00D C00B C00I C00G -0.9(5) . . . . ?
C00E O1 C004 O2 167.5(2) . . . . ?
C00E O1 C004 C008 -13.2(3) . . . . ?
C00E C006 C00F C00D 179.9(2) . . . . ?
C00E C006 C00G C00I 179.2(2) . . . . ?
C00E C00A C00H C008 63.1(3) . . . . ?
C00F C006 C00E O1 -53.2(3) . . . . ?
C00F C006 C00E C00A 71.6(3) . . . . ?
C00F C006 C00G C00I 0.2(4) . . . . ?
C00G C006 C00E O1 127.9(2) . . . . ?
C00G C006 C00E C00A -107.3(3) . . . . ?
C00G C006 C00F C00D -1.1(3) . . . . ?
C00H C00A C00E O1 -45.4(3) . . . . ?
C00H C00A C00E C006 -167.3(2) . . . . ?
C00I C00B C00D C00F 0.0(5) . . . . ?
C00K C008 C00H C00A -172.6(2) . . . . ?
